data_4323792
loop_
_publ_author_name
'Igor V. Kourkine'
'Michael B. Chapman'
'David S. Glueck'
'Klaus Eichele'
'Roderick E. Wasylishen'
'Glenn P. A. Yap'
'Louise M. Liable-Sands'
'Arnold L. Rheingold'

_publ_section_title
;
 Synthesis and Ligand Substitution Reactions of a Mesitylphosphido-Bridged
 Platinum(II) Dimer
;
_journal_name_full 'Inorganic Chemistry'
_journal_page_first 1478
_journal_page_last 1485
_journal_paper_doi 10.1021/ic951020i
_journal_volume 35
_journal_year 1996
_chemical_formula_sum 'C30 H54 Cl2 P4 Pt2'
_chemical_formula_weight 999.69
_chemical_name_systematic
;
 ?
;
_space_group_IT_number 14
_symmetry_cell_setting monoclinic
_symmetry_space_group_name_Hall '-P 2ybc'
_symmetry_space_group_name_H-M 'P 1 21/c 1'
_atom_sites_solution_hydrogens geom
_atom_sites_solution_primary direct
_atom_sites_solution_secondary difmap
_audit_creation_method SHELXL
_cell_angle_alpha 90.00
_cell_angle_beta 92.53(5)
_cell_angle_gamma 90.00
_cell_formula_units_Z 2
_cell_length_a 7.804(4)
_cell_length_b 12.724(6)
_cell_length_c 18.618(15)
_cell_measurement_reflns_used 24
_cell_measurement_temperature 296(2)
_cell_measurement_theta_max 25
_cell_measurement_theta_min 20
_cell_volume 1847(2)
_computing_cell_refinement XSCANS
_computing_data_collection XSCANS
_computing_data_reduction XSCANS
_computing_molecular_graphics XP
_computing_publication_material XL
_computing_structure_refinement 'SHELXL-93 (Sheldrick, 1993)'
_computing_structure_solution 'SHELXS-86 (Sheldrick, 1990)'
_diffrn_ambient_temperature 296(2)
_diffrn_measurement_device 'Siemens P4'
_diffrn_measurement_method omega
_diffrn_radiation_monochromator graphite
_diffrn_radiation_source 'fine-focus sealed tube'
_diffrn_radiation_type MoK\a
_diffrn_radiation_wavelength 0.71073
_diffrn_reflns_av_R_equivalents 0.0299
_diffrn_reflns_av_sigmaI/netI 0.0338
_diffrn_reflns_limit_h_max 8
_diffrn_reflns_limit_h_min -8
_diffrn_reflns_limit_k_max 13
_diffrn_reflns_limit_k_min 0
_diffrn_reflns_limit_l_max 0
_diffrn_reflns_limit_l_min -20
_diffrn_reflns_number 2503
_diffrn_reflns_theta_max 22.50
_diffrn_reflns_theta_min 2.19
_diffrn_standards_decay_% 1
_diffrn_standards_interval_count 197
_diffrn_standards_number 3
_exptl_absorpt_coefficient_mu 7.902
_exptl_absorpt_correction_T_max 0.550
_exptl_absorpt_correction_T_min 0.354
_exptl_absorpt_correction_type ellipsoid
_exptl_crystal_colour yellow
_exptl_crystal_density_diffrn 1.798
_exptl_crystal_description block
_exptl_crystal_F_000 968
_exptl_crystal_size_max 0.30
_exptl_crystal_size_mid 0.30
_exptl_crystal_size_min 0.30
_refine_diff_density_max 0.680
_refine_diff_density_min -0.715
_refine_diff_density_rms 0.124
_refine_ls_extinction_method none
_refine_ls_goodness_of_fit_all 1.024
_refine_ls_goodness_of_fit_obs 1.052
_refine_ls_matrix_type full
_refine_ls_number_parameters 172
_refine_ls_number_reflns 2414
_refine_ls_number_restraints 0
_refine_ls_restrained_S_all 1.024
_refine_ls_restrained_S_obs 1.052
_refine_ls_R_factor_all 0.0424
_refine_ls_R_factor_obs 0.0302
_refine_ls_shift/esd_max 0.004
_refine_ls_shift/esd_mean 0.001
_refine_ls_structure_factor_coef Fsqd
_refine_ls_weighting_details 'w=1/[\s^2^(Fo^2^)+(0.0451P)^2^+0.2986P] where P=(Fo^2^+2Fc^2^)/3'
_refine_ls_weighting_scheme calc
_refine_ls_wR_factor_all 0.0742
_refine_ls_wR_factor_obs 0.0689
_reflns_number_observed 2004
_reflns_number_total 2414
_reflns_observed_criterion >2sigma(I)
_cod_data_source_file ic951020i_2.cif
_cod_data_source_block glu8
_cod_depositor_comments
;
The following automatic conversions were performed:

'_refine_ls_weighting_scheme' value 'calc
w=1/[\s^2^(Fo^2^)+(0.0451P)^2^+0.2986P] where P=(Fo^2^+2Fc^2^)/3' was
changed to 'calc'. New tag '_refine_ls_weighting_details' was
created. The value of the new tag was set to
'w=1/[\s^2^(Fo^2^)+(0.0451P)^2^+0.2986P] where P=(Fo^2^+2Fc^2^)/3'.

Automatic conversion script
Id: cif_fix_values 3143 2015-03-26 13:38:13Z robertas 
;
_cod_original_cell_volume 1846.9(20)
_cod_database_code 4323792

loop_
_symmetry_equiv_pos_as_xyz
'x, y, z'
'-x, y+1/2, -z+1/2'
'-x, -y, -z'
'x, -y-1/2, z-1/2'

loop_
_atom_site_aniso_label
_atom_site_aniso_U_11
_atom_site_aniso_U_22
_atom_site_aniso_U_33
_atom_site_aniso_U_23
_atom_site_aniso_U_13
_atom_site_aniso_U_12
Pt 0.0424(2) 0.0251(2) 0.0322(2) 0.00053(15) -0.00304(13) 0.00432(15)
Cl 0.0700(15) 0.0427(14) 0.0495(13) 0.0119(11) 0.0043(11) -0.0045(11)
P1 0.0408(11) 0.0231(12) 0.0334(11) 0.0003(9) -0.0044(9) 0.0021(9)
P2 0.0507(12) 0.0337(12) 0.0329(12) -0.0011(10) 0.0021(9) 0.0052(10)
C1 0.042(4) 0.024(5) 0.039(5) -0.003(4) 0.006(4) 0.005(4)
C2 0.063(6) 0.033(5) 0.044(5) 0.002(4) 0.011(4) 0.003(4)
C3 0.062(6) 0.044(6) 0.041(5) 0.008(4) 0.004(4) 0.020(5)
C4 0.040(5) 0.060(7) 0.050(6) 0.008(5) 0.000(4) 0.019(4)
C5 0.049(5) 0.036(5) 0.034(5) 0.005(4) -0.004(4) 0.001(4)
C6 0.048(5) 0.029(5) 0.034(5) 0.005(4) -0.002(4) 0.011(4)
C7 0.055(5) 0.039(6) 0.064(6) 0.000(5) 0.015(5) -0.004(4)
C8 0.094(8) 0.061(7) 0.091(8) 0.007(6) -0.002(6) 0.041(6)
C9 0.053(5) 0.047(6) 0.073(7) 0.009(5) -0.022(5) -0.010(4)
C10 0.053(6) 0.087(9) 0.092(9) -0.007(7) 0.006(6) 0.010(6)
C11 0.055(5) 0.058(7) 0.057(6) 0.005(5) 0.015(5) 0.007(5)
C12 0.069(6) 0.054(6) 0.056(6) -0.002(5) -0.013(5) 0.004(5)
C13 0.077(6) 0.044(6) 0.027(4) -0.005(4) -0.002(4) 0.008(4)
C14 0.087(7) 0.034(5) 0.069(7) -0.007(5) -0.001(5) 0.004(5)
C15 0.073(6) 0.040(6) 0.042(6) 0.003(4) 0.002(4) 0.003(4)

loop_
_atom_site_label
_atom_site_type_symbol
_atom_site_fract_x
_atom_site_fract_y
_atom_site_fract_z
_atom_site_U_iso_or_equiv
_atom_site_thermal_displace_type
_atom_site_occupancy
_atom_site_calc_flag
_atom_site_refinement_flags
_atom_site_disorder_group
Pt Pt 0.09637(4) 0.97617(2) 0.41529(2) 0.03338(13) Uani 1 d . .
Cl Cl 0.2071(3) 1.0940(2) 0.32986(12) 0.0540(6) Uani 1 d . .
P1 P 0.0230(2) 1.1101(2) 0.49296(10) 0.0326(5) Uani 1 d . .
H1 H 0.1528 1.1661 0.5314 0.039 Uiso 1 d . .
P2 P 0.1636(3) 0.8384(2) 0.34069(11) 0.0391(5) Uani 1 d . .
C1 C -0.0296(9) 1.3208(6) 0.4490(4) 0.035(2) Uani 1 d . .
C2 C -0.1335(11) 1.4017(7) 0.4243(4) 0.046(2) Uani 1 d . .
H2A H -0.0878(11) 1.4691(7) 0.4222(4) 0.056 Uiso 1 calc R .
C3 C -0.3045(11) 1.3863(7) 0.4023(4) 0.049(2) Uani 1 d . .
C4 C -0.3660(10) 1.2858(8) 0.4019(4) 0.050(2) Uani 1 d . .
H4A H -0.4778(10) 1.2732(8) 0.3846(4) 0.060 Uiso 1 calc R .
C5 C -0.2664(10) 1.2021(6) 0.4266(4) 0.040(2) Uani 1 d . .
C6 C -0.0976(10) 1.2200(6) 0.4524(4) 0.037(2) Uani 1 d . .
C7 C 0.1576(10) 1.3444(7) 0.4681(5) 0.053(2) Uani 1 d . .
H7A H 0.2140(10) 1.2812(7) 0.4847(5) 0.079 Uiso 1 calc R .
H7B H 0.1651(10) 1.3965(7) 0.5054(5) 0.079 Uiso 1 calc R .
H7C H 0.2121(10) 1.3702(7) 0.4264(5) 0.079 Uiso 1 calc R .
C8 C -0.4167(14) 1.4774(8) 0.3771(7) 0.082(3) Uani 1 d . .
H8A H -0.3524(14) 1.5416(8) 0.3813(7) 0.123 Uiso 1 calc R .
H8B H -0.5149(14) 1.4817(8) 0.4062(7) 0.123 Uiso 1 calc R .
H8C H -0.4537(14) 1.4667(8) 0.3278(7) 0.123 Uiso 1 calc R .
C9 C -0.3437(11) 1.0921(7) 0.4243(5) 0.058(3) Uani 1 d . .
H9A H -0.2603(11) 1.0424(7) 0.4427(5) 0.087 Uiso 1 calc R .
H9B H -0.3768(11) 1.0744(7) 0.3755(5) 0.087 Uiso 1 calc R .
H9C H -0.4426(11) 1.0903(7) 0.4531(5) 0.087 Uiso 1 calc R .
C10 C 0.5046(11) 0.8089(9) 0.3884(6) 0.077(3) Uani 1 d . .
H10A H 0.6220(11) 0.8083(9) 0.3752(6) 0.115 Uiso 1 calc R .
H10B H 0.4745(11) 0.7409(9) 0.4064(6) 0.115 Uiso 1 calc R .
H10C H 0.4899(11) 0.8608(9) 0.4251(6) 0.115 Uiso 1 calc R .
C11 C 0.3891(10) 0.8352(8) 0.3228(5) 0.056(2) Uani 1 d . .
H11A H 0.4074(10) 0.7835(8) 0.2857(5) 0.068 Uiso 1 calc R .
H11B H 0.4222(10) 0.9032(8) 0.3044(5) 0.068 Uiso 1 calc R .
C12 C -0.1382(11) 0.8505(7) 0.2547(5) 0.060(3) Uani 1 d . .
H12A H -0.1865(11) 0.8593(7) 0.2067(5) 0.091 Uiso 1 calc R .
H12B H -0.1771(11) 0.9063(7) 0.2847(5) 0.091 Uiso 1 calc R .
H12C H -0.1740(11) 0.7842(7) 0.2735(5) 0.091 Uiso 1 calc R .
C13 C 0.0552(11) 0.8534(7) 0.2534(4) 0.049(2) Uani 1 d . .
H13A H 0.0896(11) 0.9197(7) 0.2328(4) 0.059 Uiso 1 calc R .
H13B H 0.0928(11) 0.7977(7) 0.2221(4) 0.059 Uiso 1 calc R .
C14 C 0.1593(13) 0.6178(7) 0.3165(5) 0.064(3) Uani 1 d . .
H14A H 0.1278(13) 0.5510(7) 0.3360(5) 0.096 Uiso 1 calc R .
H14B H 0.2805(13) 0.6189(7) 0.3098(5) 0.096 Uiso 1 calc R .
H14C H 0.0986(13) 0.6284(7) 0.2711(5) 0.096 Uiso 1 calc R .
C15 C 0.1134(12) 0.7044(6) 0.3679(5) 0.052(2) Uani 1 d . .
H15A H 0.1724(12) 0.6908(6) 0.4139(5) 0.062 Uiso 1 calc R .
H15B H -0.0088(12) 0.7004(6) 0.3752(5) 0.062 Uiso 1 calc R .

loop_
_atom_type_symbol
_atom_type_description
_atom_type_scat_dispersion_real
_atom_type_scat_dispersion_imag
_atom_type_scat_source
C C 0.0033 0.0016 'International Tables Vol C Tables 4.2.6.8 and 6.1.1.4'
H H 0.0000 0.0000 'International Tables Vol C Tables 4.2.6.8 and 6.1.1.4'
P P 0.1023 0.0942 'International Tables Vol C Tables 4.2.6.8 and 6.1.1.4'
Pt Pt -1.7033 8.3905 'International Tables Vol C Tables 4.2.6.8 and 6.1.1.4'
Cl Cl 0.1484 0.1585 'International Tables Vol C Tables 4.2.6.8 and 6.1.1.4'

loop_
_geom_angle_atom_site_label_1
_geom_angle_atom_site_label_2
_geom_angle_atom_site_label_3
_geom_angle
_geom_angle_site_symmetry_1
_geom_angle_site_symmetry_3
_geom_angle_publ_flag
P1 Pt P2 101.38(9) 3_576 . ?
P1 Pt P1 76.42(9) 3_576 . ?
P2 Pt P1 177.77(7) . . ?
P1 Pt Cl 169.85(7) 3_576 . ?
P2 Pt Cl 88.73(9) . . ?
P1 Pt Cl 93.47(9) . . ?
C6 P1 Pt 117.4(3) . 3_576 ?
C6 P1 Pt 116.1(3) . . ?
Pt P1 Pt 103.58(9) 3_576 . ?
C13 P2 C11 104.9(4) . . ?
C13 P2 C15 104.5(4) . . ?
C11 P2 C15 104.7(4) . . ?
C13 P2 Pt 110.5(3) . . ?
C11 P2 Pt 112.1(3) . . ?
C15 P2 Pt 119.0(3) . . ?
C2 C1 C6 119.0(7) . . ?
C2 C1 C7 118.5(7) . . ?
C6 C1 C7 122.4(7) . . ?
C1 C2 C3 122.4(8) . . ?
C4 C3 C2 117.7(8) . . ?
C4 C3 C8 121.1(9) . . ?
C2 C3 C8 121.1(9) . . ?
C5 C4 C3 121.8(8) . . ?
C4 C5 C6 119.6(8) . . ?
C4 C5 C9 118.7(7) . . ?
C6 C5 C9 121.6(7) . . ?
C1 C6 C5 119.3(7) . . ?
C1 C6 P1 122.2(6) . . ?
C5 C6 P1 118.4(6) . . ?
C10 C11 P2 113.8(6) . . ?
C12 C13 P2 114.2(6) . . ?
C14 C15 P2 116.4(6) . . ?

loop_
_geom_bond_atom_site_label_1
_geom_bond_atom_site_label_2
_geom_bond_distance
_geom_bond_site_symmetry_2
_geom_bond_publ_flag
Pt P1 2.265(2) 3_576 ?
Pt P2 2.311(2) . ?
Pt P1 2.323(2) . ?
Pt Cl 2.376(2) . ?
P1 C6 1.830(7) . ?
P1 Pt 2.265(2) 3_576 ?
P2 C13 1.809(8) . ?
P2 C11 1.806(8) . ?
P2 C15 1.826(8) . ?
C1 C2 1.376(10) . ?
C1 C6 1.391(10) . ?
C1 C7 1.518(11) . ?
C2 C3 1.392(12) . ?
C3 C4 1.367(12) . ?
C3 C8 1.514(12) . ?
C4 C5 1.385(11) . ?
C5 C6 1.400(10) . ?
C5 C9 1.524(11) . ?
C10 C11 1.523(13) . ?
C12 C13 1.511(11) . ?
C14 C15 1.514(11) . ?
